data_2007785
loop_
_publ_author_name
'Aldoshin, Sergei'
'Chuev, Igor'
'Filipenko, Olga'
'Pozzo, Jean Luc'
'Lokshin, Vladimir'
'P\`epe, G\'erard'

_publ_section_title
;
 Photochromic Properties of Spiro[fluorene-chromenes]
;
_journal_issue 11
_journal_name_full 'Acta Crystallographica Section C'
_journal_page_first 1720
_journal_page_last 1722
_journal_paper_doi 10.1107/S0108270198004727
_journal_volume 54
_journal_year 1998
_chemical_formula_analytical 'C28 H22 O2'
_chemical_formula_structural 'C28 H22 O2'
_chemical_formula_sum 'C28 H22 O2'
_chemical_formula_weight 390.46
_chemical_melting_point 468.15
_chemical_name_common Spiro[fluorene-chromenes]
_chemical_name_systematic
;
spiro[7H-benzofurano[3,2-g]-chromene-7,9'-fluorene]
;
_space_group_IT_number 2
_symmetry_cell_setting triclinic
_symmetry_space_group_name_Hall '-P 1'
_symmetry_space_group_name_H-M 'P -1'
_cell_angle_alpha 64.72(2)
_cell_angle_beta 65.51(2)
_cell_angle_gamma 80.78(2)
_cell_formula_units_Z 2
_cell_length_a 9.876(3)
_cell_length_b 11.156(4)
_cell_length_c 11.281(4)
_cell_measurement_reflns_used 25
_cell_measurement_temperature 293(2)
_cell_measurement_theta_max 20
_cell_measurement_theta_min 10
_cell_volume 1022.5(6)
_computing_molecular_graphics 'ORTEPII (Johnson, 1976)'
_computing_publication_material SHELXL93
_computing_structure_refinement 'SHELXL93 (Sheldrick, 1993)'
_computing_structure_solution 'SHELXS86 (Sheldrick, 1985)'
_diffrn_ambient_temperature 293(2)
_diffrn_measurement_device 'KM-4 diffractometer'
_diffrn_measurement_method \q
_diffrn_radiation_monochromator graphite
_diffrn_radiation_source 'fine-focus sealed tube'
_diffrn_radiation_type MoK\a
_diffrn_radiation_wavelength 0.71073
_diffrn_reflns_av_R_equivalents 0.0000
_diffrn_reflns_av_sigmaI/netI 0.0388
_diffrn_reflns_limit_h_max 12
_diffrn_reflns_limit_h_min -12
_diffrn_reflns_limit_k_max 14
_diffrn_reflns_limit_k_min -14
_diffrn_reflns_limit_l_max 13
_diffrn_reflns_limit_l_min 0
_diffrn_reflns_number 5307
_diffrn_reflns_theta_max 30
_diffrn_reflns_theta_min 2.02
_diffrn_standards_decay_% 0
_diffrn_standards_interval_time 60
_diffrn_standards_number 3
_exptl_absorpt_coefficient_mu 0.078
_exptl_absorpt_correction_type none
_exptl_crystal_colour colourless
_exptl_crystal_density_diffrn 1.267
_exptl_crystal_density_method none
_exptl_crystal_description needle
_exptl_crystal_F_000 412
_exptl_crystal_size_max 0.42
_exptl_crystal_size_mid 0.16
_exptl_crystal_size_min 0.11
_refine_diff_density_max 0.158
_refine_diff_density_min -0.211
_refine_ls_extinction_method none
_refine_ls_goodness_of_fit_all 1.005
_refine_ls_goodness_of_fit_obs 1.227
_refine_ls_hydrogen_treatment
;
H-atom positions refined with U~iso~(H) = 1.2U~eq~(C)
;
_refine_ls_matrix_type full
_refine_ls_number_parameters 337
_refine_ls_number_reflns 5307
_refine_ls_number_restraints 0
_refine_ls_restrained_S_all 1.005
_refine_ls_restrained_S_obs 1.227
_refine_ls_R_factor_all 0.0470
_refine_ls_R_factor_obs 0.0441
_refine_ls_shift/esd_max 0.001
_refine_ls_shift/esd_mean 0.000
_refine_ls_structure_factor_coef Fsqd
_refine_ls_weighting_details 'w = 1/[\s^2^(Fo^2^)+(0.0230P)^2^] where P=(Fo^2^+2Fc^2^)/3'
_refine_ls_weighting_scheme calc
_refine_ls_wR_factor_all 0.0911
_refine_ls_wR_factor_obs 0.0903
_reflns_number_observed 3601
_reflns_number_total 5307
_reflns_observed_criterion >2sigma(I)
_cod_data_source_file bm1220.cif
_cod_data_source_block V
_cod_depositor_comments
;
The following automatic conversions were performed:
'_symmetry_cell_setting' value 'Triclinic' changed to 'triclinic'
according to '/home/saulius/struct/CIF-dictionaries/cif_core.dic'
dictionary named 'cif_core.dic' version 2.4.1 from
2010-06-29.

'_geom_bond_publ_flag' value 'Y' changed to 'y' according to
'/home/saulius/struct/CIF-dictionaries/cif_core.dic' dictionary named
'cif_core.dic' version 2.4.1 from 2010-06-29 (8 times).

Automatic conversion script
Id: cif_fix_enum 1527 2010-12-29 10:47:43Z saulius 

The following automatic conversions were performed:

'_chemical_melting_point' value '195\%' was changed to '468.15' - it
was converted from degrees Celsius(C) to Kelvins(K).

Automatic conversion script
Id: cif_fix_values 1646 2011-03-28 12:23:43Z adriana 

The following automatic conversions were performed:

'_chemical_melting_point' value '195\%' was changed to '468.15' - it
was converted from degrees Celsius(C) to
Kelvins(K).

'_symmetry_cell_setting' value 'Triclinic' changed to
'triclinic' according to
/home/saulius/struct/CIF-dictionaries/cif_core.dic dictionary named
'cif_core.dic' version 2.4.1 from 2010-06-29.

'_geom_bond_publ_flag'
value 'Y' changed to 'y' according to
/home/saulius/struct/CIF-dictionaries/cif_core.dic dictionary named
'cif_core.dic' version 2.4.1 from 2010-06-29 (8
times).

'_geom_angle_publ_flag' value 'Y' changed to 'y' according
to /home/saulius/struct/CIF-dictionaries/cif_core.dic dictionary
named 'cif_core.dic' version 2.4.1 from 2010-06-29 (11
times).

'_geom_torsion_publ_flag' value 'Y' changed to 'y' according
to /home/saulius/struct/CIF-dictionaries/cif_core.dic dictionary
named 'cif_core.dic' version 2.4.1 from 2010-06-29 (7 times).

Automatic conversion script
Id: cif_fix_values 1715 2011-07-08 13:25:40Z adriana 

The following automatic conversions were performed:

'_refine_ls_weighting_scheme' value 'calc w =
1/[\s^2^(Fo^2^)+(0.0230P)^2^] where P=(Fo^2^+2Fc^2^)/3' was changed
to 'calc'. New tag '_refine_ls_weighting_details' was created. The
value of the new tag was set to 'w = 1/[\s^2^(Fo^2^)+(0.0230P)^2^]
where P=(Fo^2^+2Fc^2^)/3'.

Automatic conversion script
Id: cif_fix_values 3143 2015-03-26 13:38:13Z robertas 
;
_cod_database_code 2007785

loop_
_symmetry_equiv_pos_as_xyz
'x, y, z'
'-x, -y, -z'

loop_
_atom_site_aniso_label
_atom_site_aniso_U_11
_atom_site_aniso_U_22
_atom_site_aniso_U_33
_atom_site_aniso_U_12
_atom_site_aniso_U_13
_atom_site_aniso_U_23
C1 0.0499(8) 0.0929(12) 0.0468(7) 0.0092(8) -0.0174(6) -0.0291(8)
C2 0.0638(10) 0.110(2) 0.0614(10) 0.0281(10) -0.0352(8) -0.0425(10)
C3 0.0984(13) 0.0732(10) 0.0550(9) 0.0313(9) -0.0483(9) -0.0283(8)
C4 0.0868(12) 0.0456(7) 0.0483(7) 0.0133(7) -0.0273(8) -0.0151(6)
C5 0.0602(8) 0.0421(6) 0.0440(6) 0.0159(5) -0.0221(6) -0.0195(5)
C6 0.0483(7) 0.0569(7) 0.0407(6) 0.0111(6) -0.0169(5) -0.0236(5)
C7 0.0520(7) 0.0453(6) 0.0378(6) 0.0087(5) -0.0186(5) -0.0182(5)
C8 0.0457(6) 0.0475(6) 0.0447(6) 0.0124(5) -0.0169(5) -0.0255(5)
C9 0.0542(7) 0.0419(6) 0.0512(7) 0.0091(5) -0.0161(6) -0.0235(5)
C10 0.0632(9) 0.0495(8) 0.0652(9) 0.0033(7) -0.0144(7) -0.0222(7)
C11 0.0567(9) 0.0631(10) 0.0910(13) -0.0043(7) -0.0107(9) -0.0378(9)
C12 0.0543(9) 0.0769(11) 0.0838(12) 0.0097(8) -0.0248(8) -0.0462(10)
C13 0.0510(7) 0.0625(8) 0.0557(8) 0.0092(6) -0.0213(6) -0.0303(7)
C14 0.0478(7) 0.0543(7) 0.0425(6) 0.0105(5) -0.0180(5) -0.0218(5)
C15 0.0443(6) 0.0533(7) 0.0383(6) 0.0094(5) -0.0148(5) -0.0248(5)
C16 0.0437(6) 0.0432(6) 0.0343(5) 0.0007(5) -0.0113(4) -0.0190(4)
C17 0.0553(7) 0.0422(6) 0.0358(5) 0.0019(5) -0.0180(5) -0.0166(4)
O18 0.0679(6) 0.0498(5) 0.0390(4) 0.0054(4) -0.0244(4) -0.0214(4)
C19 0.0716(9) 0.0495(7) 0.0419(6) 0.0044(6) -0.0199(6) -0.0257(6)
C20 0.0787(10) 0.0405(6) 0.0551(8) 0.0120(6) -0.0284(7) -0.0269(6)
C21 0.0611(8) 0.0376(6) 0.0416(6) 0.0019(5) -0.0223(5) -0.0142(5)
C22 0.0429(6) 0.0387(5) 0.0363(5) -0.0020(4) -0.0138(4) -0.0150(4)
C23 0.0498(6) 0.0426(6) 0.0332(5) -0.0006(5) -0.0146(5) -0.0145(4)
C24 0.0610(8) 0.0430(6) 0.0415(6) 0.0019(5) -0.0204(6) -0.0167(5)
O25 0.0825(7) 0.0430(5) 0.0511(5) 0.0124(5) -0.0338(5) -0.0214(4)
C26 0.0806(11) 0.0579(8) 0.0464(7) 0.0036(7) -0.0322(7) -0.0140(6)
C27 0.0973(14) 0.0835(12) 0.0761(12) 0.0191(11) -0.0583(11) -0.0392(10)
C28 0.154(2) 0.099(2) 0.0914(15) 0.046(2) -0.087(2) -0.0630(14)
C29 0.0987(14) 0.0664(10) 0.0787(11) 0.0128(10) -0.0454(11) -0.0451(9)
C30 0.0632(9) 0.0553(8) 0.0474(7) 0.0133(6) -0.0238(6) -0.0288(6)

loop_
_atom_site_label
_atom_site_fract_x
_atom_site_fract_y
_atom_site_fract_z
_atom_site_U_iso_or_equiv
_atom_site_thermal_displace_type
_atom_site_calc_flag
_atom_site_refinement_flags
_atom_site_occupancy
_atom_site_disorder_group
_atom_site_type_symbol
C1 0.0132(2) 1.3220(2) -0.6301(2) 0.0643(4) Uani d . 1 . C
C2 -0.0148(2) 1.3938(2) -0.7528(2) 0.0747(5) Uani d . 1 . C
C3 0.0835(2) 1.4898(2) -0.8685(2) 0.0716(5) Uani d . 1 . C
C4 0.2154(2) 1.51601(15) -0.8684(2) 0.0628(4) Uani d . 1 . C
C5 0.2458(2) 1.44493(13) -0.74720(14) 0.0492(3) Uani d . 1 . C
C6 0.1439(2) 1.34990(14) -0.62766(14) 0.0486(3) Uani d . 1 . C
C7 0.19994(15) 1.28752(13) -0.50866(13) 0.0451(3) Uani d . 1 . C
C8 0.35228(14) 1.35484(13) -0.57883(13) 0.0451(3) Uani d . 1 . C
C9 0.3765(2) 1.44704(13) -0.71745(15) 0.0499(3) Uani d . 1 . C
C10 0.5065(2) 1.5231(2) -0.8012(2) 0.0637(4) Uani d . 1 . C
C11 0.6118(2) 1.5066(2) -0.7452(2) 0.0735(5) Uani d . 1 . C
C12 0.5895(2) 1.4150(2) -0.6062(2) 0.0682(4) Uani d . 1 . C
C13 0.4587(2) 1.3391(2) -0.5226(2) 0.0547(3) Uani d . 1 . C
C14 0.1045(2) 1.30902(14) -0.37396(14) 0.0483(3) Uani d . 1 . C
C15 0.10454(14) 1.22252(13) -0.24956(13) 0.0444(3) Uani d . 1 . C
C16 0.19109(14) 1.10091(12) -0.23967(12) 0.0405(3) Uani d . 1 . C
C17 0.23794(15) 1.06549(12) -0.35609(13) 0.0440(3) Uani d . 1 . C
O18 0.20911(12) 1.14613(9) -0.47582(9) 0.0501(2) Uani d . 1 . O
C19 0.3078(2) 0.94620(14) -0.35577(15) 0.0527(3) Uani d . 1 . C
C20 0.3381(2) 0.85808(14) -0.2396(2) 0.0557(4) Uani d . 1 . C
C21 0.2968(2) 0.89531(12) -0.12726(13) 0.0466(3) Uani d . 1 . C
C22 0.22566(13) 1.01355(11) -0.12306(12) 0.0395(2) Uani d . 1 . C
C23 0.21164(14) 1.01348(12) 0.01073(12) 0.0425(3) Uani d . 1 . C
C24 0.2708(2) 0.89871(13) 0.07588(14) 0.0485(3) Uani d . 1 . C
O25 0.32379(13) 0.82309(9) -0.00561(11) 0.0565(3) Uani d . 1 . O
C26 0.2858(2) 0.8358(2) 0.2150(2) 0.0618(4) Uani d . 1 . C
C27 0.3460(3) 0.9255(2) 0.2517(2) 0.0762(5) Uani d . 1 . C
C28 0.2555(4) 1.0456(3) 0.2621(3) 0.0970(8) Uani d . 1 . C
C29 0.2544(3) 1.1522(2) 0.1225(2) 0.0726(5) Uani d . 1 . C
C30 0.1539(2) 1.1215(2) 0.0649(2) 0.0529(3) Uani d . 1 . C
H1 -0.064(2) 1.2562(19) -0.546(2) 0.076 Uiso d . 1 . H
H2 -0.097(3) 1.376(2) -0.759(2) 0.088 Uiso d . 1 . H
H3 0.063(2) 1.538(2) -0.957(2) 0.085 Uiso d . 1 . H
H4 0.284(2) 1.5791(19) -0.951(2) 0.074 Uiso d . 1 . H
H10 0.525(2) 1.5881(19) -0.913(2) 0.076 Uiso d . 1 . H
H11 0.707(2) 1.560(2) -0.805(2) 0.088 Uiso d . 1 . H
H12 0.673(2) 1.400(2) -0.563(2) 0.083 Uiso d . 1 . H
H13 0.438(2) 1.2872(18) -0.428(2) 0.066 Uiso d . 1 . H
H14 0.0419(18) 1.3938(16) -0.3832(17) 0.058 Uiso d . 1 . H
H15 0.0438(18) 1.2338(15) -0.1632(17) 0.053 Uiso d . 1 . H
H19 0.3287(19) 0.9355(17) -0.4361(19) 0.064 Uiso d . 1 . H
H20 0.3872(19) 0.7713(18) -0.2361(18) 0.066 Uiso d . 1 . H
H261 0.339(2) 0.7455(19) 0.2293(19) 0.073 Uiso d . 1 . H
H262 0.176(2) 0.8026(18) 0.293(2) 0.073 Uiso d . 1 . H
H271 0.440(3) 0.962(2) 0.177(3) 0.090 Uiso d . 1 . H
H272 0.357(2) 0.878(2) 0.345(2) 0.090 Uiso d . 1 . H
H281 0.297(3) 1.082(3) 0.296(3) 0.114 Uiso d . 1 . H
H282 0.133(3) 1.012(3) 0.321(3) 0.114 Uiso d . 1 . H
H291 0.374(2) 1.160(2) 0.044(2) 0.084 Uiso d . 1 . H
H292 0.209(2) 1.237(2) 0.137(2) 0.084 Uiso d . 1 . H
H301 0.049(2) 1.1043(17) 0.1380(19) 0.062 Uiso d . 1 . H
H302 0.1413(19) 1.1979(17) -0.0127(19) 0.062 Uiso d . 1 . H

loop_
_atom_type_symbol
_atom_type_description
_atom_type_scat_dispersion_real
_atom_type_scat_dispersion_imag
_atom_type_scat_source
H H 0.0000 0.0000 'International Tables Vol C Tables 4.2.6.8 and 6.1.1.4'
C C 0.0033 0.0016 'International Tables Vol C Tables 4.2.6.8 and 6.1.1.4'
O O 0.0106 0.0060 'International Tables Vol C Tables 4.2.6.8 and 6.1.1.4'

loop_
_geom_angle_atom_site_label_1
_geom_angle_atom_site_label_2
_geom_angle_atom_site_label_3
_geom_angle
_geom_angle_publ_flag
C2 C1 C6 118.2(2) ?
C3 C2 C1 121.2(2) ?
C2 C3 C4 121.10(15) ?
C3 C4 C5 118.6(2) ?
C4 C5 C6 120.4(2) ?
C4 C5 C9 131.03(15) ?
C6 C5 C9 108.51(11) ?
C1 C6 C5 120.47(13) ?
C1 C6 C7 128.72(13) ?
C5 C6 C7 110.80(13) ?
O18 C7 C6 106.26(11) y
O18 C7 C14 109.36(10) y
C6 C7 C14 115.46(11) y
O18 C7 C8 112.76(10) y
C6 C7 C8 101.72(11) y
C14 C7 C8 111.11(12) y
C13 C8 C9 120.14(14) ?
C13 C8 C7 129.39(12) ?
C9 C8 C7 110.43(12) ?
C10 C9 C8 120.87(15) ?
C10 C9 C5 130.65(14) ?
C8 C9 C5 108.47(12) ?
C11 C10 C9 118.7(2) ?
C10 C11 C12 121.3(2) ?
C13 C12 C11 119.6(2) ?
C8 C13 C12 119.3(2) ?
C15 C14 C7 120.43(12) y
C14 C15 C16 120.04(12) y
C17 C16 C22 116.74(11) ?
C17 C16 C15 116.69(11) y
C22 C16 C15 126.49(11) ?
O18 C17 C19 116.30(12) ?
O18 C17 C16 120.63(11) y
C19 C17 C16 122.99(11) ?
C17 O18 C7 116.64(10) y
C20 C19 C17 120.43(13) ?
C19 C20 C21 116.47(13) ?
O25 C21 C20 124.64(12) ?
O25 C21 C22 110.51(11) ?
C20 C21 C22 124.83(12) ?
C21 C22 C16 118.44(12) ?
C21 C22 C23 105.52(10) ?
C16 C22 C23 135.99(12) ?
C24 C23 C22 106.36(11) ?
C24 C23 C30 125.29(12) ?
C22 C23 C30 128.22(11) ?
C23 C24 O25 111.66(11) ?
C23 C24 C26 133.80(14) ?
O25 C24 C26 114.49(12) ?
C21 O25 C24 105.94(10) ?
C24 C26 C27 115.19(15) ?
C26 C27 C28 116.3(2) ?
C27 C28 C29 115.5(2) ?
C28 C29 C30 115.1(2) ?
C23 C30 C29 113.59(13) ?

loop_
_geom_bond_atom_site_label_1
_geom_bond_atom_site_label_2
_geom_bond_site_symmetry_2
_geom_bond_distance
_geom_bond_publ_flag
C1 C2 . 1.389(2) ?
C1 C6 . 1.389(2) ?
C2 C3 . 1.372(3) ?
C3 C4 . 1.381(3) ?
C4 C5 . 1.388(2) ?
C5 C6 . 1.397(2) ?
C5 C9 . 1.468(2) ?
C6 C7 . 1.513(2) y
C7 O18 . 1.455(2) y
C7 C14 . 1.519(2) y
C7 C8 . 1.524(2) y
C8 C13 . 1.391(2) ?
C8 C9 . 1.398(2) ?
C9 C10 . 1.386(2) ?
C10 C11 . 1.378(3) ?
C11 C12 . 1.403(3) ?
C12 C13 . 1.390(2) ?
C14 C15 . 1.321(2) y
C15 C16 . 1.470(2) y
C16 C17 . 1.406(2) y
C16 C22 . 1.403(2) ?
C17 O18 . 1.383(2) y
C17 C19 . 1.397(2) ?
C19 C20 . 1.380(2) ?
C20 C21 . 1.383(2) ?
C21 O25 . 1.376(2) ?
C21 C22 . 1.401(2) ?
C22 C23 . 1.457(2) ?
C23 C24 . 1.354(2) ?
C23 C30 . 1.507(2) ?
C24 O25 . 1.397(2) ?
C24 C26 . 1.482(2) ?
C26 C27 . 1.508(3) ?
C27 C28 . 1.507(3) ?
C28 C29 . 1.518(3) ?
C29 C30 . 1.536(3) ?

loop_
_geom_torsion_atom_site_label_1
_geom_torsion_atom_site_label_2
_geom_torsion_atom_site_label_3
_geom_torsion_atom_site_label_4
_geom_torsion
_geom_torsion_publ_flag
C6 C1 C2 C3 -0.1(3) ?
C1 C2 C3 C4 1.7(3) ?
C2 C3 C4 C5 -1.4(3) ?
C3 C4 C5 C6 -0.6(2) ?
C3 C4 C5 C9 177.51(15) ?
C2 C1 C6 C5 -1.8(2) ?
C2 C1 C6 C7 179.6(2) ?
C4 C5 C6 C1 2.2(2) ?
C9 C5 C6 C1 -176.28(13) ?
C4 C5 C6 C7 -179.05(13) ?
C9 C5 C6 C7 2.5(2) ?
C1 C6 C7 O18 57.7(2) ?
C5 C6 C7 O18 -120.95(12) ?
C1 C6 C7 C14 -63.7(2) ?
C5 C6 C7 C14 117.63(14) ?
C1 C6 C7 C8 175.86(15) ?
C5 C6 C7 C8 -2.77(14) ?
O18 C7 C8 C13 -66.9(2) ?
C6 C7 C8 C13 179.69(14) ?
C14 C7 C8 C13 56.3(2) ?
O18 C7 C8 C9 115.50(12) ?
C6 C7 C8 C9 2.10(14) ?
C14 C7 C8 C9 -121.32(12) ?
C13 C8 C9 C10 0.5(2) ?
C7 C8 C9 C10 178.38(13) ?
C13 C8 C9 C5 -178.61(12) ?
C7 C8 C9 C5 -0.76(15) ?
C4 C5 C9 C10 1.7(3) ?
C6 C5 C9 C10 179.92(15) ?
C4 C5 C9 C8 -179.31(15) ?
C6 C5 C9 C8 -1.1(2) ?
C8 C9 C10 C11 -0.2(2) ?
C5 C9 C10 C11 178.76(15) ?
C9 C10 C11 C12 -0.1(3) ?
C10 C11 C12 C13 0.0(3) ?
C9 C8 C13 C12 -0.6(2) ?
C7 C8 C13 C12 -177.99(14) ?
C11 C12 C13 C8 0.3(2) ?
O18 C7 C14 C15 33.4(2) ?
C6 C7 C14 C15 153.11(14) ?
C8 C7 C14 C15 -91.7(2) y
C7 C14 C15 C16 -3.3(2) y
C14 C15 C16 C17 -16.4(2) ?
C14 C15 C16 C22 166.74(14) y
C22 C16 C17 O18 -179.74(12) ?
C15 C16 C17 O18 3.1(2) y
C22 C16 C17 C19 3.7(2) ?
C15 C16 C17 C19 -173.41(13) ?
C19 C17 O18 C7 -153.62(13) ?
C16 C17 O18 C7 29.6(2) y
C6 C7 O18 C17 -171.12(11) ?
C14 C7 O18 C17 -45.9(2) ?
C8 C7 O18 C17 78.28(14) y
O18 C17 C19 C20 -178.59(15) y
C16 C17 C19 C20 -1.9(2) ?
C17 C19 C20 C21 -0.4(2) ?
C19 C20 C21 O25 -177.03(15) ?
C19 C20 C21 C22 0.9(2) ?
O25 C21 C22 C16 179.17(12) ?
C20 C21 C22 C16 1.0(2) ?
O25 C21 C22 C23 1.22(15) ?
C20 C21 C22 C23 -176.98(14) ?
C17 C16 C22 C21 -3.2(2) ?
C15 C16 C22 C21 173.68(13) ?
C17 C16 C22 C23 173.99(14) ?
C15 C16 C22 C23 -9.2(2) ?
C21 C22 C23 C24 -0.92(14) ?
C16 C22 C23 C24 -178.33(14) ?
C21 C22 C23 C30 175.00(14) ?
C16 C22 C23 C30 -2.4(2) ?
C22 C23 C24 O25 0.3(2) ?
C30 C23 C24 O25 -175.75(13) ?
C22 C23 C24 C26 -177.1(2) ?
C30 C23 C24 C26 6.8(3) ?
C20 C21 O25 C24 177.17(15) ?
C22 C21 O25 C24 -1.0(2) ?
C23 C24 O25 C21 0.4(2) ?
C26 C24 O25 C21 178.36(13) ?
C23 C24 C26 C27 -48.1(3) ?
O25 C24 C26 C27 134.5(2) ?
C24 C26 C27 C28 60.7(3) ?
C26 C27 C28 C29 -69.6(3) ?
C27 C28 C29 C30 76.8(3) ?
C24 C23 C30 C29 42.8(2) ?
C22 C23 C30 C29 -132.4(2) ?
C28 C29 C30 C23 -70.8(2) ?

loop_
_cod_related_entry_id
_cod_related_entry_database
_cod_related_entry_code
1 ChemSpider 21136812
